data_7030059
loop_
_publ_author_name
'Kitchen, Jonathan A.'
'Martinho, Paulo N.'
'Morgan, Grace G.'
'Gunnlaugsson, Thorfinnur'

_publ_section_title
;
 Synthesis, crystal structure and EPR spectroscopic analysis of novel
 copper complexes formed from N-pyridyl-4-nitro-1,8-naphthalimide ligands.
;
_journal_issue 17
_journal_name_full 'Dalton transactions (Cambridge, England : 2003)'
_journal_page_first 6468
_journal_page_last 6479
_journal_paper_doi 10.1039/c3dt53323a
_journal_volume 43
_journal_year 2014
_chemical_formula_sum 'C54 H30 Cu F3 N10 O15 S'
_chemical_formula_weight 1211.48
_chemical_name_systematic
; 
 ? 
;
_space_group_IT_number 2
_symmetry_cell_setting triclinic
_symmetry_space_group_name_Hall '-P 1'
_symmetry_space_group_name_H-M 'P -1'
_atom_sites_solution_hydrogens geom
_atom_sites_solution_primary direct
_atom_sites_solution_secondary difmap
_audit_creation_method SHELXL-97
_cell_angle_alpha 109.59(3)
_cell_angle_beta 103.35(3)
_cell_angle_gamma 93.41(3)
_cell_formula_units_Z 2
_cell_length_a 11.966(2)
_cell_length_b 14.668(3)
_cell_length_c 15.581(3)
_cell_measurement_reflns_used 9443
_cell_measurement_temperature 121(2)
_cell_measurement_theta_max 31.3867
_cell_measurement_theta_min 1.4393
_cell_volume 2478.7(11)
_computing_structure_refinement 'SHELXL-97 (Sheldrick, 1997)'
_computing_structure_solution 'SHELXS-97 (Sheldrick, 1990)'
_diffrn_ambient_temperature 121(2)
_diffrn_measured_fraction_theta_full 0.957
_diffrn_measured_fraction_theta_max 0.957
_diffrn_measurement_device_type 'Rigaku Saturn 724'
_diffrn_measurement_method '\f and \w scans'
_diffrn_radiation_monochromator graphite
_diffrn_radiation_source 'fine-focus sealed tube'
_diffrn_radiation_type MoK\a
_diffrn_radiation_wavelength 0.71073
_diffrn_reflns_av_R_equivalents 0.0380
_diffrn_reflns_av_sigmaI/netI 0.0384
_diffrn_reflns_limit_h_max 14
_diffrn_reflns_limit_h_min -14
_diffrn_reflns_limit_k_max 17
_diffrn_reflns_limit_k_min -17
_diffrn_reflns_limit_l_max 18
_diffrn_reflns_limit_l_min -18
_diffrn_reflns_number 28442
_diffrn_reflns_theta_full 25.00
_diffrn_reflns_theta_max 25.00
_diffrn_reflns_theta_min 1.44
_exptl_absorpt_coefficient_mu 0.580
_exptl_absorpt_correction_T_max 1.0000
_exptl_absorpt_correction_T_min 0.5890
_exptl_absorpt_correction_type multi-scan
_exptl_absorpt_process_details Crystalclear
_exptl_crystal_colour Brown
_exptl_crystal_density_diffrn 1.623
_exptl_crystal_density_method 'not measured'
_exptl_crystal_description Plate
_exptl_crystal_F_000 1232
_exptl_crystal_size_max 0.43
_exptl_crystal_size_mid 0.22
_exptl_crystal_size_min 0.06
_refine_diff_density_max 0.638
_refine_diff_density_min -0.585
_refine_diff_density_rms 0.070
_refine_ls_extinction_method none
_refine_ls_goodness_of_fit_ref 1.181
_refine_ls_hydrogen_treatment constr
_refine_ls_matrix_type full
_refine_ls_number_parameters 778
_refine_ls_number_reflns 8359
_refine_ls_number_restraints 9
_refine_ls_restrained_S_all 1.184
_refine_ls_R_factor_all 0.0837
_refine_ls_R_factor_gt 0.0774
_refine_ls_shift/su_max 0.000
_refine_ls_shift/su_mean 0.000
_refine_ls_structure_factor_coef Fsqd
_refine_ls_weighting_details 'calc w=1/[\s^2^(Fo^2^)+(0.0678P)^2^+5.1219P] where P=(Fo^2^+2Fc^2^)/3'
_refine_ls_weighting_scheme calc
_refine_ls_wR_factor_gt 0.1845
_refine_ls_wR_factor_ref 0.1888
_reflns_number_gt 7752
_reflns_number_total 8359
_reflns_threshold_expression >2sigma(I)
_cod_data_source_file c3dt53323a2.cif
_cod_data_source_block jaktrif
_cod_depositor_comments
;
The following automatic conversions were performed:

'_symmetry_cell_setting' value 'Triclinic' changed to 'triclinic'
according to
/usr/data/users/saulius/crontab/automatic-downloads/current/RSC/lib/dictionaries/cif_core.dic
dictionary named 'cif_core.dic' version 2.4.2 from
2011-04-26.

'_exptl_absorpt_correction_type' value 'Multi-scan'
changed to 'multi-scan' according to
/usr/data/users/saulius/crontab/automatic-downloads/current/RSC/lib/dictionaries/cif_core.dic
dictionary named 'cif_core.dic' version 2.4.2 from 2011-04-26.

Automatic conversion script
Id: cif_fix_values 2281 2013-09-26 08:29:07Z andrius 
;
_cod_original_cell_volume 2478.8(9)
_cod_original_sg_symbol_H-M P-1
_cod_database_code 7030059

loop_
_symmetry_equiv_pos_as_xyz
'x, y, z'
'-x, -y, -z'

loop_
_atom_site_label
_atom_site_type_symbol
_atom_site_fract_x
_atom_site_fract_y
_atom_site_fract_z
_atom_site_U_iso_or_equiv
_atom_site_adp_type
_atom_site_occupancy
_atom_site_symmetry_multiplicity
_atom_site_calc_flag
_atom_site_refinement_flags
_atom_site_disorder_assembly
_atom_site_disorder_group
Cu1 Cu 0.29200(5) 0.51777(4) 0.33423(5) 0.0429(2) Uani 1 1 d . . .
N1 N -0.6805(5) 0.3110(4) -0.0086(4) 0.0731(16) Uani 1 1 d D . .
O1 O -0.7187(8) 0.2430(9) -0.0905(7) 0.107(4) Uani 0.55 1 d PD A 1
O2 O -0.7414(7) 0.3393(7) 0.0424(6) 0.064(2) Uani 0.55 1 d PD A 1
O10 O -0.7162(10) 0.2279(8) -0.0213(11) 0.093(4) Uani 0.45 1 d PD A 2
O20 O -0.7435(9) 0.3793(8) -0.0014(11) 0.094(4) Uani 0.45 1 d PD A 2
N2 N -0.1437(4) 0.5247(3) 0.1473(3) 0.0486(11) Uani 1 1 d . . .
N3 N 0.1725(3) 0.5633(3) 0.2505(3) 0.0441(10) Uani 1 1 d . . .
O3 O -0.1249(3) 0.3744(3) 0.0494(3) 0.0560(9) Uani 1 1 d . . .
O4 O -0.1613(4) 0.6716(3) 0.2517(4) 0.0834(15) Uani 1 1 d . . .
C1 C -0.1889(4) 0.4282(4) 0.0841(4) 0.0443(12) Uani 1 1 d . . .
C2 C -0.3152(4) 0.3988(3) 0.0651(3) 0.0423(11) Uani 1 1 d . . .
C3 C -0.3643(5) 0.3053(4) 0.0069(4) 0.0561(14) Uani 1 1 d . A .
H3 H -0.3176 0.2588 -0.0188 0.067 Uiso 1 1 calc R . .
C4 C -0.4857(6) 0.2790(4) -0.0142(4) 0.0637(16) Uani 1 1 d . . .
H4 H -0.5205 0.2142 -0.0544 0.076 Uiso 1 1 calc R A .
C5 C -0.5531(5) 0.3441(5) 0.0215(4) 0.0550(14) Uani 1 1 d . A .
C6 C -0.5100(5) 0.4416(4) 0.0834(4) 0.0520(14) Uani 1 1 d . . .
C7 C -0.5726(5) 0.5158(5) 0.1233(5) 0.0636(17) Uani 1 1 d . A .
H7 H -0.6547 0.5014 0.1098 0.076 Uiso 1 1 calc R . .
C8 C -0.5185(6) 0.6075(5) 0.1806(5) 0.0760(19) Uani 1 1 d . . .
H8 H -0.5637 0.6560 0.2048 0.091 Uiso 1 1 calc R A .
C9 C -0.4012(6) 0.6312(5) 0.2041(5) 0.0654(16) Uani 1 1 d . A .
H9 H -0.3651 0.6952 0.2457 0.078 Uiso 1 1 calc R . .
C10 C -0.3348(5) 0.5626(4) 0.1675(4) 0.0505(13) Uani 1 1 d . . .
C11 C -0.3850(4) 0.4668(4) 0.1052(4) 0.0453(12) Uani 1 1 d . A .
C12 C -0.2087(5) 0.5913(4) 0.1929(4) 0.0545(14) Uani 1 1 d . A .
C13 C -0.0211(4) 0.5601(4) 0.1681(4) 0.0513(13) Uani 1 1 d . . .
C14 C 0.0118(5) 0.6310(5) 0.1350(5) 0.0730(19) Uani 1 1 d . . .
H14 H -0.0433 0.6512 0.0931 0.088 Uiso 1 1 calc R . .
C15 C 0.1271(5) 0.6713(5) 0.1647(5) 0.077(2) Uani 1 1 d . . .
H15 H 0.1533 0.7218 0.1454 0.093 Uiso 1 1 calc R . .
C16 C 0.2044(5) 0.6369(4) 0.2233(4) 0.0602(15) Uani 1 1 d . . .
H16 H 0.2835 0.6664 0.2453 0.072 Uiso 1 1 calc R . .
C17 C 0.0594(4) 0.5275(3) 0.2238(4) 0.0440(12) Uani 1 1 d . . .
H17 H 0.0344 0.4776 0.2443 0.053 Uiso 1 1 calc R . .
N21 N 0.0749(4) -0.2777(3) -0.1839(3) 0.0444(10) Uani 1 1 d D . .
O21 O 0.1308(3) -0.3384(2) -0.2239(2) 0.0494(9) Uani 1 1 d D . .
O22 O -0.0322(3) -0.2900(3) -0.1976(3) 0.0516(9) Uani 1 1 d D . .
N22 N 0.3111(3) 0.1402(3) 0.1492(3) 0.0370(9) Uani 1 1 d . . .
N23 N 0.3806(3) 0.4068(3) 0.2840(3) 0.0379(9) Uani 1 1 d . . .
O23 O 0.4287(4) 0.1213(3) 0.0511(3) 0.0797(15) Uani 1 1 d . . .
O24 O 0.2050(3) 0.1516(2) 0.2553(2) 0.0415(8) Uani 1 1 d . . .
C21 C 0.3450(5) 0.0887(4) 0.0676(4) 0.0474(12) Uani 1 1 d . . .
C22 C 0.2721(4) -0.0055(3) 0.0047(3) 0.0378(10) Uani 1 1 d . . .
C23 C 0.3009(5) -0.0568(4) -0.0764(4) 0.0482(12) Uani 1 1 d . . .
H23 H 0.3655 -0.0313 -0.0916 0.058 Uiso 1 1 calc R . .
C24 C 0.2343(5) -0.1476(4) -0.1373(3) 0.0448(12) Uani 1 1 d . . .
H24 H 0.2536 -0.1838 -0.1937 0.054 Uiso 1 1 calc R . .
C25 C 0.1415(4) -0.1828(3) -0.1145(3) 0.0370(10) Uani 1 1 d . . .
C26 C 0.1071(4) -0.1346(3) -0.0315(3) 0.0343(10) Uani 1 1 d . . .
C27 C 0.0161(4) -0.1708(3) -0.0022(3) 0.0380(11) Uani 1 1 d . . .
H27 H -0.0296 -0.2324 -0.0406 0.046 Uiso 1 1 calc R . .
C28 C -0.0068(4) -0.1178(3) 0.0808(4) 0.0422(11) Uani 1 1 d . . .
H28 H -0.0691 -0.1428 0.0988 0.051 Uiso 1 1 calc R . .
C29 C 0.0605(4) -0.0265(3) 0.1404(4) 0.0396(11) Uani 1 1 d . . .
H29 H 0.0432 0.0095 0.1978 0.048 Uiso 1 1 calc R . .
C30 C 0.1512(4) 0.0102(3) 0.1149(3) 0.0315(9) Uani 1 1 d . . .
C31 C 0.1766(4) -0.0426(3) 0.0292(3) 0.0344(10) Uani 1 1 d . . .
C32 C 0.2217(4) 0.1054(3) 0.1802(3) 0.0360(10) Uani 1 1 d . . .
C33 C 0.3794(4) 0.2350(3) 0.2089(3) 0.0374(10) Uani 1 1 d . . .
C34 C 0.4978(4) 0.2444(4) 0.2449(4) 0.0451(12) Uani 1 1 d . . .
H34 H 0.5372 0.1889 0.2335 0.054 Uiso 1 1 calc R . .
C35 C 0.5572(4) 0.3376(4) 0.2983(4) 0.0497(13) Uani 1 1 d . . .
H35 H 0.6393 0.3476 0.3220 0.060 Uiso 1 1 calc R . .
C36 C 0.4967(4) 0.4159(4) 0.3170(4) 0.0472(12) Uani 1 1 d . . .
H36 H 0.5388 0.4791 0.3549 0.057 Uiso 1 1 calc R . .
C37 C 0.3238(4) 0.3168(3) 0.2284(3) 0.0367(10) Uani 1 1 d . . .
H37 H 0.2425 0.3090 0.2016 0.044 Uiso 1 1 calc R . .
N41 N 0.1474(4) -0.1894(3) 0.4399(4) 0.0579(12) Uani 1 1 d . . .
N42 N 0.1158(3) 0.2564(2) 0.4612(3) 0.0323(8) Uani 1 1 d . . .
N43 N 0.2082(3) 0.4793(3) 0.4225(3) 0.0394(9) Uani 1 1 d . . .
O41 O 0.2385(4) -0.2245(3) 0.4495(4) 0.0923(16) Uani 1 1 d . . .
O42 O 0.0514(4) -0.2362(3) 0.4238(3) 0.0640(11) Uani 1 1 d . . .
O43 O 0.2908(3) 0.2735(2) 0.5634(3) 0.0483(9) Uani 1 1 d . . .
O44 O -0.0622(3) 0.2431(2) 0.3632(2) 0.0478(9) Uani 1 1 d . . .
C41 C 0.2037(4) 0.2196(3) 0.5096(3) 0.0373(10) Uani 1 1 d . . .
C42 C 0.1845(4) 0.1128(3) 0.4889(3) 0.0368(10) Uani 1 1 d . . .
C43 C 0.2680(5) 0.0735(4) 0.5366(4) 0.0468(12) Uani 1 1 d . . .
H43 H 0.3350 0.1144 0.5823 0.056 Uiso 1 1 calc R . .
C44 C 0.2528(5) -0.0278(4) 0.5169(4) 0.0500(13) Uani 1 1 d . . .
H44 H 0.3099 -0.0560 0.5491 0.060 Uiso 1 1 calc R . .
C45 C 0.1570(5) -0.0850(3) 0.4523(4) 0.0456(12) Uani 1 1 d . . .
C46 C 0.0655(4) -0.0504(3) 0.4017(3) 0.0399(11) Uani 1 1 d . . .
C47 C -0.0376(5) -0.1058(3) 0.3353(4) 0.0458(12) Uani 1 1 d . . .
H47 H -0.0490 -0.1749 0.3184 0.055 Uiso 1 1 calc R . .
C48 C -0.1219(5) -0.0626(4) 0.2947(4) 0.0485(13) Uani 1 1 d . . .
H48 H -0.1912 -0.1017 0.2507 0.058 Uiso 1 1 calc R . .
C49 C -0.1069(4) 0.0388(3) 0.3174(4) 0.0439(11) Uani 1 1 d . . .
H49 H -0.1671 0.0685 0.2907 0.053 Uiso 1 1 calc R . .
C50 C -0.0049(4) 0.0957(3) 0.3784(3) 0.0377(10) Uani 1 1 d . . .
C51 C 0.0824(4) 0.0538(3) 0.4228(3) 0.0359(10) Uani 1 1 d . . .
C52 C 0.0101(4) 0.2028(3) 0.3985(3) 0.0379(10) Uani 1 1 d . . .
C53 C 0.1370(4) 0.3595(3) 0.4765(3) 0.0333(10) Uani 1 1 d . . .
C54 C 0.1158(4) 0.4307(3) 0.5534(3) 0.0406(11) Uani 1 1 d . . .
H54 H 0.0860 0.4139 0.5985 0.049 Uiso 1 1 calc R . .
C55 C 0.1399(4) 0.5271(3) 0.5616(4) 0.0434(12) Uani 1 1 d . . .
H55 H 0.1257 0.5784 0.6126 0.052 Uiso 1 1 calc R . .
C56 C 0.1843(4) 0.5482(3) 0.4956(4) 0.0414(11) Uani 1 1 d . . .
H56 H 0.1989 0.6148 0.5018 0.050 Uiso 1 1 calc R . .
C57 C 0.1840(4) 0.3860(3) 0.4142(3) 0.0366(10) Uani 1 1 d . . .
H57 H 0.2000 0.3360 0.3631 0.044 Uiso 1 1 calc R . .
N60 N 0.4143(4) 0.6318(3) 0.4211(3) 0.0525(11) Uani 1 1 d . . .
C60 C 0.4652(4) 0.7024(4) 0.4761(4) 0.0437(11) Uani 1 1 d . . .
C61 C 0.5282(5) 0.7950(4) 0.5486(4) 0.0524(13) Uani 1 1 d . . .
H61A H 0.5480 0.8401 0.5182 0.063 Uiso 1 1 calc R . .
H61B H 0.5996 0.7828 0.5861 0.063 Uiso 1 1 calc R . .
H61C H 0.4792 0.8240 0.5900 0.063 Uiso 1 1 calc R . .
S1 S 0.50598(15) 0.94840(11) 0.23866(11) 0.0607(4) Uani 1 1 d . . .
O100 O 0.5741(4) 0.8711(3) 0.2408(3) 0.0723(13) Uani 1 1 d . . .
O101 O 0.4310(5) 0.9371(4) 0.1486(3) 0.0967(18) Uani 1 1 d . . .
O102 O 0.5680(4) 1.0447(3) 0.2923(3) 0.0687(12) Uani 1 1 d . . .
C100 C 0.4042(5) 0.9335(4) 0.3042(5) 0.0613(16) Uani 1 1 d . . .
F100 F 0.4570(3) 0.9465(3) 0.3942(3) 0.0762(11) Uani 1 1 d . . .
F101 F 0.3298(3) 0.9996(2) 0.3106(2) 0.0665(9) Uani 1 1 d . . .
F102 F 0.3404(4) 0.8468(3) 0.2662(4) 0.1107(17) Uani 1 1 d . . .

loop_
_atom_site_aniso_label
_atom_site_aniso_U_11
_atom_site_aniso_U_22
_atom_site_aniso_U_33
_atom_site_aniso_U_23
_atom_site_aniso_U_13
_atom_site_aniso_U_12
Cu1 0.0422(3) 0.0275(3) 0.0550(4) 0.0141(3) 0.0086(3) -0.0026(2)
N1 0.058(3) 0.084(4) 0.067(4) 0.032(3) -0.006(3) -0.013(3)
O1 0.065(6) 0.127(9) 0.077(7) -0.010(7) 0.002(5) -0.033(6)
O2 0.047(4) 0.084(6) 0.062(5) 0.026(5) 0.024(4) -0.010(4)
O10 0.069(7) 0.086(8) 0.121(11) 0.070(8) -0.018(7) -0.028(6)
O20 0.050(6) 0.107(9) 0.152(12) 0.075(9) 0.031(7) 0.028(6)
N2 0.042(2) 0.033(2) 0.061(3) 0.013(2) 0.004(2) -0.0035(18)
N3 0.040(2) 0.037(2) 0.056(3) 0.018(2) 0.0143(19) 0.0029(17)
O3 0.059(2) 0.052(2) 0.057(2) 0.0196(19) 0.0148(19) 0.0122(19)
O4 0.072(3) 0.046(2) 0.104(4) -0.001(2) 0.016(3) -0.008(2)
C1 0.048(3) 0.037(3) 0.043(3) 0.015(2) 0.003(2) 0.004(2)
C2 0.046(3) 0.035(2) 0.040(3) 0.014(2) -0.001(2) -0.003(2)
C3 0.063(4) 0.045(3) 0.050(3) 0.014(3) 0.002(3) 0.000(3)
C4 0.068(4) 0.046(3) 0.057(4) 0.011(3) -0.003(3) -0.019(3)
C5 0.047(3) 0.068(4) 0.050(3) 0.030(3) 0.003(2) -0.009(3)
C6 0.049(3) 0.062(3) 0.047(3) 0.032(3) 0.001(2) -0.005(3)
C7 0.053(3) 0.091(5) 0.074(4) 0.053(4) 0.028(3) 0.027(3)
C8 0.073(4) 0.066(4) 0.095(5) 0.026(4) 0.035(4) 0.023(4)
C9 0.063(4) 0.056(4) 0.071(4) 0.015(3) 0.017(3) 0.013(3)
C10 0.044(3) 0.045(3) 0.059(3) 0.021(3) 0.007(2) 0.005(2)
C11 0.047(3) 0.046(3) 0.044(3) 0.023(2) 0.004(2) 0.001(2)
C12 0.055(3) 0.033(3) 0.062(4) 0.009(3) 0.005(3) -0.004(2)
C13 0.039(3) 0.043(3) 0.067(4) 0.021(3) 0.005(2) -0.004(2)
C14 0.052(3) 0.080(4) 0.093(5) 0.059(4) -0.006(3) -0.008(3)
C15 0.056(4) 0.088(5) 0.108(5) 0.075(4) 0.004(3) -0.007(3)
C16 0.043(3) 0.069(4) 0.076(4) 0.039(3) 0.012(3) -0.005(3)
C17 0.042(3) 0.034(2) 0.052(3) 0.014(2) 0.009(2) -0.001(2)
N21 0.055(3) 0.037(2) 0.035(2) 0.0097(19) 0.0069(19) -0.0002(19)
O21 0.063(2) 0.0397(19) 0.041(2) 0.0084(16) 0.0163(17) 0.0067(17)
O22 0.042(2) 0.047(2) 0.051(2) 0.0110(17) -0.0012(16) -0.0094(16)
N22 0.047(2) 0.0274(18) 0.033(2) 0.0074(16) 0.0121(17) -0.0009(16)
N23 0.041(2) 0.0284(19) 0.041(2) 0.0113(17) 0.0076(17) -0.0009(16)
O23 0.100(3) 0.060(3) 0.064(3) -0.006(2) 0.050(3) -0.037(2)
O24 0.051(2) 0.0322(16) 0.039(2) 0.0076(15) 0.0160(15) 0.0018(14)
C21 0.059(3) 0.038(3) 0.040(3) 0.006(2) 0.019(2) -0.006(2)
C22 0.044(3) 0.037(2) 0.033(3) 0.013(2) 0.011(2) 0.003(2)
C23 0.053(3) 0.050(3) 0.042(3) 0.016(2) 0.014(2) 0.000(2)
C24 0.054(3) 0.043(3) 0.031(3) 0.005(2) 0.011(2) 0.008(2)
C25 0.037(2) 0.034(2) 0.034(3) 0.012(2) -0.0011(19) 0.0010(19)
C26 0.039(2) 0.030(2) 0.031(3) 0.0116(19) 0.0028(19) 0.0090(18)
C27 0.036(2) 0.031(2) 0.043(3) 0.012(2) 0.004(2) 0.0034(19)
C28 0.034(2) 0.039(3) 0.052(3) 0.016(2) 0.011(2) 0.003(2)
C29 0.044(3) 0.032(2) 0.043(3) 0.011(2) 0.015(2) 0.005(2)
C30 0.037(2) 0.027(2) 0.030(2) 0.0099(18) 0.0074(18) 0.0059(18)
C31 0.040(2) 0.031(2) 0.034(3) 0.015(2) 0.0060(19) 0.0067(19)
C32 0.043(3) 0.030(2) 0.037(3) 0.014(2) 0.011(2) 0.0081(19)
C33 0.045(3) 0.030(2) 0.036(3) 0.011(2) 0.011(2) -0.0020(19)
C34 0.041(3) 0.039(3) 0.052(3) 0.016(2) 0.009(2) 0.006(2)
C35 0.037(3) 0.046(3) 0.055(3) 0.011(3) 0.002(2) 0.001(2)
C36 0.041(3) 0.039(3) 0.048(3) 0.008(2) 0.002(2) -0.008(2)
C37 0.037(2) 0.034(2) 0.037(3) 0.014(2) 0.0058(19) -0.0016(19)
N41 0.062(3) 0.044(3) 0.074(3) 0.025(2) 0.024(3) 0.008(2)
N42 0.037(2) 0.0230(17) 0.032(2) 0.0088(15) 0.0037(16) -0.0006(15)
N43 0.042(2) 0.0271(19) 0.042(2) 0.0102(17) 0.0026(17) -0.0016(16)
O41 0.075(3) 0.058(3) 0.149(5) 0.043(3) 0.027(3) 0.021(2)
O42 0.074(3) 0.040(2) 0.077(3) 0.021(2) 0.023(2) -0.0033(19)
O43 0.045(2) 0.0352(18) 0.057(2) 0.0140(16) 0.0022(17) 0.0034(15)
O44 0.048(2) 0.0370(18) 0.049(2) 0.0156(16) -0.0037(16) -0.0026(15)
C41 0.046(3) 0.031(2) 0.033(3) 0.011(2) 0.011(2) 0.002(2)
C42 0.043(3) 0.035(2) 0.039(3) 0.018(2) 0.017(2) 0.008(2)
C43 0.046(3) 0.041(3) 0.053(3) 0.018(2) 0.011(2) 0.007(2)
C44 0.051(3) 0.046(3) 0.063(4) 0.030(3) 0.017(3) 0.014(2)
C45 0.058(3) 0.032(2) 0.056(3) 0.019(2) 0.028(3) 0.008(2)
C46 0.049(3) 0.031(2) 0.045(3) 0.013(2) 0.025(2) 0.004(2)
C47 0.059(3) 0.029(2) 0.050(3) 0.007(2) 0.027(3) -0.004(2)
C48 0.049(3) 0.039(3) 0.048(3) 0.007(2) 0.012(2) -0.010(2)
C49 0.046(3) 0.036(2) 0.044(3) 0.011(2) 0.010(2) -0.003(2)
C50 0.045(3) 0.032(2) 0.034(3) 0.010(2) 0.012(2) -0.003(2)
C51 0.046(3) 0.029(2) 0.035(3) 0.0093(19) 0.019(2) 0.0001(19)
C52 0.046(3) 0.031(2) 0.034(3) 0.009(2) 0.012(2) 0.000(2)
C53 0.032(2) 0.024(2) 0.037(3) 0.0078(19) 0.0019(18) 0.0008(17)
C54 0.045(3) 0.037(2) 0.035(3) 0.011(2) 0.006(2) 0.003(2)
C55 0.046(3) 0.031(2) 0.043(3) 0.004(2) 0.006(2) 0.004(2)
C56 0.040(3) 0.027(2) 0.047(3) 0.009(2) -0.001(2) -0.0003(19)
C57 0.040(2) 0.027(2) 0.038(3) 0.009(2) 0.006(2) -0.0001(18)
N60 0.052(3) 0.034(2) 0.063(3) 0.013(2) 0.008(2) -0.004(2)
C60 0.045(3) 0.038(3) 0.047(3) 0.015(2) 0.013(2) -0.001(2)
C61 0.060(3) 0.037(3) 0.048(3) 0.001(2) 0.015(3) -0.008(2)
S1 0.0775(10) 0.0508(8) 0.0509(9) 0.0170(7) 0.0094(7) 0.0272(7)
O100 0.079(3) 0.056(2) 0.068(3) 0.014(2) 0.001(2) 0.033(2)
O101 0.112(4) 0.115(4) 0.055(3) 0.026(3) 0.002(3) 0.065(3)
O102 0.090(3) 0.049(2) 0.078(3) 0.026(2) 0.035(2) 0.014(2)
C100 0.049(3) 0.041(3) 0.080(4) 0.027(3) -0.013(3) -0.001(2)
F100 0.064(2) 0.103(3) 0.075(2) 0.058(2) 0.0058(18) 0.012(2)
F101 0.062(2) 0.066(2) 0.069(2) 0.0259(18) 0.0071(17) 0.0155(17)
F102 0.083(3) 0.050(2) 0.167(5) 0.024(3) -0.002(3) -0.013(2)

loop_
_atom_type_symbol
_atom_type_description
_atom_type_scat_dispersion_real
_atom_type_scat_dispersion_imag
_atom_type_scat_source
C C 0.0033 0.0016 'International Tables Vol C Tables 4.2.6.8 and 6.1.1.4'
H H 0.0000 0.0000 'International Tables Vol C Tables 4.2.6.8 and 6.1.1.4'
N N 0.0061 0.0033 'International Tables Vol C Tables 4.2.6.8 and 6.1.1.4'
O O 0.0106 0.0060 'International Tables Vol C Tables 4.2.6.8 and 6.1.1.4'
F F 0.0171 0.0103 'International Tables Vol C Tables 4.2.6.8 and 6.1.1.4'
S S 0.1246 0.1234 'International Tables Vol C Tables 4.2.6.8 and 6.1.1.4'
Cu Cu 0.3201 1.2651 'International Tables Vol C Tables 4.2.6.8 and 6.1.1.4'

loop_
_geom_angle_atom_site_label_1
_geom_angle_atom_site_label_2
_geom_angle_atom_site_label_3
_geom_angle
_geom_angle_publ_flag
N3 Cu1 N60 109.39(17) y
N3 Cu1 N23 123.34(17) y
N60 Cu1 N23 105.37(17) y
N3 Cu1 N43 106.00(16) y
N60 Cu1 N43 104.83(18) y
N23 Cu1 N43 106.52(15) y
O2 N1 O10 89.9(10) ?
O2 N1 O20 49.4(7) ?
O10 N1 O20 124.0(9) ?
O2 N1 O1 122.1(7) ?
O10 N1 O1 55.7(8) ?
O20 N1 O1 109.8(10) ?
O2 N1 C5 122.4(6) ?
O10 N1 C5 119.3(8) ?
O20 N1 C5 115.3(7) ?
O1 N1 C5 115.2(7) ?
C12 N2 C1 124.8(4) ?
C12 N2 C13 115.7(4) ?
C1 N2 C13 119.5(4) ?
C17 N3 C16 117.4(5) ?
C17 N3 Cu1 122.8(3) ?
C16 N3 Cu1 119.8(4) ?
O3 C1 N2 120.2(5) ?
O3 C1 C2 123.8(5) ?
N2 C1 C2 116.0(5) ?
C3 C2 C11 120.2(5) ?
C3 C2 C1 119.2(5) ?
C11 C2 C1 120.6(4) ?
C2 C3 C4 118.8(6) ?
C2 C3 H3 120.6 ?
C4 C3 H3 120.6 ?
C5 C4 C3 121.3(5) ?
C5 C4 H4 119.4 ?
C3 C4 H4 119.4 ?
C4 C5 C6 123.9(5) ?
C4 C5 N1 117.3(5) ?
C6 C5 N1 118.8(6) ?
C7 C6 C5 128.5(6) ?
C7 C6 C11 117.4(5) ?
C5 C6 C11 114.0(5) ?
C8 C7 C6 121.6(6) ?
C8 C7 H7 119.2 ?
C6 C7 H7 119.2 ?
C9 C8 C7 121.5(6) ?
C9 C8 H8 119.2 ?
C7 C8 H8 119.2 ?
C8 C9 C10 119.9(6) ?
C8 C9 H9 120.0 ?
C10 C9 H9 120.0 ?
C9 C10 C11 121.8(5) ?
C9 C10 C12 118.5(5) ?
C11 C10 C12 119.7(5) ?
C10 C11 C2 120.7(5) ?
C10 C11 C6 117.6(5) ?
C2 C11 C6 121.7(5) ?
O4 C12 N2 120.7(5) ?
O4 C12 C10 121.4(5) ?
N2 C12 C10 117.9(4) ?
C17 C13 C14 120.8(5) ?
C17 C13 N2 120.1(5) ?
C14 C13 N2 119.0(5) ?
C15 C14 C13 117.7(5) ?
C15 C14 H14 121.2 ?
C13 C14 H14 121.2 ?
C14 C15 C16 118.8(5) ?
C14 C15 H15 120.6 ?
C16 C15 H15 120.6 ?
N3 C16 C15 123.0(5) ?
N3 C16 H16 118.5 ?
C15 C16 H16 118.5 ?
N3 C17 C13 122.2(5) ?
N3 C17 H17 118.9 ?
C13 C17 H17 118.9 ?
O21 N21 O22 125.0(4) ?
O21 N21 C25 117.0(4) ?
O22 N21 C25 118.0(4) ?
C32 N22 C21 125.5(4) ?
C32 N22 C33 117.7(4) ?
C21 N22 C33 116.6(4) ?
C37 N23 C36 117.1(4) ?
C37 N23 Cu1 120.7(3) ?
C36 N23 Cu1 121.3(3) ?
O23 C21 N22 120.6(4) ?
O23 C21 C22 122.9(5) ?
N22 C21 C22 116.5(4) ?
C23 C22 C31 121.2(4) ?
C23 C22 C21 118.2(4) ?
C31 C22 C21 120.6(4) ?
C22 C23 C24 119.7(5) ?
C22 C23 H23 120.2 ?
C24 C23 H23 120.2 ?
C25 C24 C23 119.2(5) ?
C25 C24 H24 120.4 ?
C23 C24 H24 120.4 ?
C24 C25 C26 124.3(4) ?
C24 C25 N21 115.4(4) ?
C26 C25 N21 120.3(4) ?
C27 C26 C25 126.3(4) ?
C27 C26 C31 118.4(4) ?
C25 C26 C31 115.2(4) ?
C28 C27 C26 120.6(4) ?
C28 C27 H27 119.7 ?
C26 C27 H27 119.7 ?
C27 C28 C29 121.3(4) ?
C27 C28 H28 119.4 ?
C29 C28 H28 119.4 ?
C30 C29 C28 119.7(4) ?
C30 C29 H29 120.2 ?
C28 C29 H29 120.2 ?
C29 C30 C31 120.4(4) ?
C29 C30 C32 118.3(4) ?
C31 C30 C32 121.3(4) ?
C30 C31 C22 120.0(4) ?
C30 C31 C26 119.6(4) ?
C22 C31 C26 120.4(4) ?
O24 C32 N22 120.8(4) ?
O24 C32 C30 123.5(4) ?
N22 C32 C30 115.7(4) ?
C34 C33 C37 120.1(4) ?
C34 C33 N22 121.0(4) ?
C37 C33 N22 118.9(4) ?
C33 C34 C35 117.5(5) ?
C33 C34 H34 121.3 ?
C35 C34 H34 121.3 ?
C36 C35 C34 119.7(5) ?
C36 C35 H35 120.1 ?
C34 C35 H35 120.1 ?
N23 C36 C35 123.0(4) ?
N23 C36 H36 118.5 ?
C35 C36 H36 118.5 ?
N23 C37 C33 122.5(4) ?
N23 C37 H37 118.7 ?
C33 C37 H37 118.7 ?
O42 N41 O41 123.4(5) ?
O42 N41 C45 119.5(5) ?
O41 N41 C45 117.1(5) ?
C41 N42 C52 126.2(4) ?
C41 N42 C53 116.4(3) ?
C52 N42 C53 117.3(4) ?
C57 N43 C56 117.0(4) ?
C57 N43 Cu1 121.8(3) ?
C56 N43 Cu1 121.0(3) ?
O43 C41 N42 120.4(4) ?
O43 C41 C42 123.6(4) ?
N42 C41 C42 116.0(4) ?
C43 C42 C51 121.4(4) ?
C43 C42 C41 118.1(4) ?
C51 C42 C41 120.5(4) ?
C42 C43 C44 119.2(5) ?
C42 C43 H43 120.4 ?
C44 C43 H43 120.4 ?
C45 C44 C43 119.8(5) ?
C45 C44 H44 120.1 ?
C43 C44 H44 120.1 ?
C44 C45 C46 124.7(4) ?
C44 C45 N41 115.4(5) ?
C46 C45 N41 119.8(5) ?
C47 C46 C45 127.4(4) ?
C47 C46 C51 117.9(5) ?
C45 C46 C51 114.7(4) ?
C48 C47 C46 121.6(4) ?
C48 C47 H47 119.2 ?
C46 C47 H47 119.2 ?
C47 C48 C49 120.4(5) ?
C47 C48 H48 119.8 ?
C49 C48 H48 119.8 ?
C50 C49 C48 120.2(5) ?
C50 C49 H49 119.9 ?
C48 C49 H49 119.9 ?
C49 C50 C51 120.7(4) ?
C49 C50 C52 118.9(4) ?
C51 C50 C52 120.4(4) ?
C50 C51 C42 120.8(4) ?
C50 C51 C46 119.1(4) ?
C42 C51 C46 120.1(4) ?
O44 C52 N42 120.6(4) ?
O44 C52 C50 123.4(4) ?
N42 C52 C50 116.0(4) ?
C57 C53 C54 120.2(4) ?
C57 C53 N42 117.9(4) ?
C54 C53 N42 121.9(4) ?
C55 C54 C53 117.1(5) ?
C55 C54 H54 121.4 ?
C53 C54 H54 121.4 ?
C56 C55 C54 119.6(5) ?
C56 C55 H55 120.2 ?
C54 C55 H55 120.2 ?
N43 C56 C55 123.3(4) ?
N43 C56 H56 118.3 ?
C55 C56 H56 118.3 ?
N43 C57 C53 122.7(4) ?
N43 C57 H57 118.7 ?
C53 C57 H57 118.7 ?
C60 N60 Cu1 166.6(5) ?
N60 C60 C61 178.2(6) ?
C60 C61 H61A 109.5 ?
C60 C61 H61B 109.5 ?
H61A C61 H61B 109.5 ?
C60 C61 H61C 109.5 ?
H61A C61 H61C 109.5 ?
H61B C61 H61C 109.5 ?
O102 S1 O101 115.0(3) ?
O102 S1 O100 114.3(3) ?
O101 S1 O100 116.0(3) ?
O102 S1 C100 103.7(3) ?
O101 S1 C100 102.4(3) ?
O100 S1 C100 102.8(3) ?
F102 C100 F100 107.4(5) ?
F102 C100 F101 106.6(5) ?
F100 C100 F101 104.5(5) ?
F102 C100 S1 112.5(5) ?
F100 C100 S1 112.4(4) ?
F101 C100 S1 112.8(4) ?

loop_
_geom_bond_atom_site_label_1
_geom_bond_atom_site_label_2
_geom_bond_distance
_geom_bond_publ_flag
Cu1 N3 2.008(4) y
Cu1 N60 2.011(4) y
Cu1 N23 2.030(4) y
Cu1 N43 2.075(4) y
N1 O2 1.189(8) ?
N1 O10 1.202(9) ?
N1 O20 1.280(10) ?
N1 O1 1.287(9) ?
N1 C5 1.486(7) ?
N2 C12 1.394(7) ?
N2 C1 1.412(6) ?
N2 C13 1.451(6) ?
N3 C17 1.338(6) ?
N3 C16 1.350(7) ?
O3 C1 1.216(6) ?
O4 C12 1.226(6) ?
C1 C2 1.479(7) ?
C2 C3 1.369(7) ?
C2 C11 1.416(7) ?
C3 C4 1.412(8) ?
C3 H3 0.9500 ?
C4 C5 1.347(9) ?
C4 H4 0.9500 ?
C5 C6 1.413(8) ?
C6 C7 1.412(8) ?
C6 C11 1.450(7) ?
C7 C8 1.359(9) ?
C7 H7 0.9500 ?
C8 C9 1.358(9) ?
C8 H8 0.9500 ?
C9 C10 1.374(8) ?
C9 H9 0.9500 ?
C10 C11 1.412(7) ?
C10 C12 1.467(7) ?
C13 C17 1.363(7) ?
C13 C14 1.381(8) ?
C14 C15 1.376(8) ?
C14 H14 0.9500 ?
C15 C16 1.385(8) ?
C15 H15 0.9500 ?
C16 H16 0.9500 ?
C17 H17 0.9500 ?
N21 O21 1.233(5) ?
N21 O22 1.241(5) ?
N21 C25 1.484(6) ?
N22 C32 1.407(6) ?
N22 C21 1.408(6) ?
N22 C33 1.453(6) ?
N23 C37 1.346(6) ?
N23 C36 1.347(6) ?
O23 C21 1.201(6) ?
O24 C32 1.210(6) ?
C21 C22 1.478(6) ?
C22 C23 1.370(7) ?
C22 C31 1.419(6) ?
C23 C24 1.409(7) ?
C23 H23 0.9500 ?
C24 C25 1.365(7) ?
C24 H24 0.9500 ?
C25 C26 1.417(7) ?
C26 C27 1.414(6) ?
C26 C31 1.434(6) ?
C27 C28 1.366(7) ?
C27 H27 0.9500 ?
C28 C29 1.413(6) ?
C28 H28 0.9500 ?
C29 C30 1.379(6) ?
C29 H29 0.9500 ?
C30 C31 1.412(7) ?
C30 C32 1.486(6) ?
C33 C34 1.378(7) ?
C33 C37 1.385(6) ?
C34 C35 1.384(7) ?
C34 H34 0.9500 ?
C35 C36 1.378(7) ?
C35 H35 0.9500 ?
C36 H36 0.9500 ?
C37 H37 0.9500 ?
N41 O42 1.229(6) ?
N41 O41 1.232(6) ?
N41 C45 1.471(6) ?
N42 C41 1.393(6) ?
N42 C52 1.403(6) ?
N42 C53 1.447(5) ?
N43 C57 1.338(5) ?
N43 C56 1.347(6) ?
O43 C41 1.211(6) ?
O44 C52 1.209(6) ?
C41 C42 1.482(6) ?
C42 C43 1.378(7) ?
C42 C51 1.413(7) ?
C43 C44 1.404(7) ?
C43 H43 0.9500 ?
C44 C45 1.349(8) ?
C44 H44 0.9500 ?
C45 C46 1.420(7) ?
C46 C47 1.407(7) ?
C46 C51 1.442(6) ?
C47 C48 1.368(8) ?
C47 H47 0.9500 ?
C48 C49 1.397(7) ?
C48 H48 0.9500 ?
C49 C50 1.380(7) ?
C49 H49 0.9500 ?
C50 C51 1.405(7) ?
C50 C52 1.485(6) ?
C53 C57 1.374(6) ?
C53 C54 1.387(7) ?
C54 C55 1.383(7) ?
C54 H54 0.9500 ?
C55 C56 1.371(7) ?
C55 H55 0.9500 ?
C56 H56 0.9500 ?
C57 H57 0.9500 ?
N60 C60 1.126(6) ?
C60 C61 1.464(7) ?
C61 H61A 0.9800 ?
C61 H61B 0.9800 ?
C61 H61C 0.9800 ?
S1 O102 1.429(4) ?
S1 O101 1.431(5) ?
S1 O100 1.440(4) ?
S1 C100 1.807(7) ?
C100 F102 1.312(6) ?
C100 F100 1.342(7) ?
C100 F101 1.348(6) ?

loop_
_geom_torsion_atom_site_label_1
_geom_torsion_atom_site_label_2
_geom_torsion_atom_site_label_3
_geom_torsion_atom_site_label_4
_geom_torsion
N60 Cu1 N3 C17 -143.9(4)
N23 Cu1 N3 C17 91.5(4)
N43 Cu1 N3 C17 -31.4(4)
N60 Cu1 N3 C16 32.4(5)
N23 Cu1 N3 C16 -92.2(5)
N43 Cu1 N3 C16 144.9(4)
C12 N2 C1 O3 -178.2(5)
C13 N2 C1 O3 2.0(7)
C12 N2 C1 C2 1.2(7)
C13 N2 C1 C2 -178.5(4)
O3 C1 C2 C3 1.5(8)
N2 C1 C2 C3 -177.9(5)
O3 C1 C2 C11 -177.4(5)
N2 C1 C2 C11 3.2(7)
C11 C2 C3 C4 1.7(8)
C1 C2 C3 C4 -177.3(5)
C2 C3 C4 C5 0.2(9)
C3 C4 C5 C6 -1.3(9)
C3 C4 C5 N1 177.0(5)
O2 N1 C5 C4 146.6(8)
O10 N1 C5 C4 35.8(12)
O20 N1 C5 C4 -156.9(10)
O1 N1 C5 C4 -27.5(11)
O2 N1 C5 C6 -35.0(10)
O10 N1 C5 C6 -145.8(10)
O20 N1 C5 C6 21.5(11)
O1 N1 C5 C6 150.9(9)
C4 C5 C6 C7 178.7(6)
N1 C5 C6 C7 0.4(8)
C4 C5 C6 C11 0.5(8)
N1 C5 C6 C11 -177.8(5)
C5 C6 C7 C8 -178.7(6)
C11 C6 C7 C8 -0.5(8)
C6 C7 C8 C9 -1.7(10)
C7 C8 C9 C10 1.8(11)
C8 C9 C10 C11 0.2(10)
C8 C9 C10 C12 178.9(6)
C9 C10 C11 C2 177.1(5)
C12 C10 C11 C2 -1.6(8)
C9 C10 C11 C6 -2.2(8)
C12 C10 C11 C6 179.1(5)
C3 C2 C11 C10 178.1(5)
C1 C2 C11 C10 -2.9(7)
C3 C2 C11 C6 -2.6(7)
C1 C2 C11 C6 176.4(4)
C7 C6 C11 C10 2.3(7)
C5 C6 C11 C10 -179.2(5)
C7 C6 C11 C2 -177.0(5)
C5 C6 C11 C2 1.4(7)
C1 N2 C12 O4 175.1(6)
C13 N2 C12 O4 -5.2(8)
C1 N2 C12 C10 -5.6(8)
C13 N2 C12 C10 174.2(5)
C9 C10 C12 O4 6.3(9)
C11 C10 C12 O4 -175.0(6)
C9 C10 C12 N2 -173.1(5)
C11 C10 C12 N2 5.7(8)
C12 N2 C13 C17 107.2(6)
C1 N2 C13 C17 -73.0(7)
C12 N2 C13 C14 -69.2(8)
C1 N2 C13 C14 110.6(6)
C17 C13 C14 C15 -3.7(11)
N2 C13 C14 C15 172.7(6)
C13 C14 C15 C16 2.0(12)
C17 N3 C16 C15 -4.4(9)
Cu1 N3 C16 C15 179.1(6)
C14 C15 C16 N3 2.0(12)
C16 N3 C17 C13 2.7(8)
Cu1 N3 C17 C13 179.0(4)
C14 C13 C17 N3 1.4(9)
N2 C13 C17 N3 -175.0(5)
N3 Cu1 N23 C37 -58.4(4)
N60 Cu1 N23 C37 175.2(3)
N43 Cu1 N23 C37 64.2(4)
N3 Cu1 N23 C36 132.7(4)
N60 Cu1 N23 C36 6.4(4)
N43 Cu1 N23 C36 -104.6(4)
C32 N22 C21 O23 -173.8(5)
C33 N22 C21 O23 2.4(8)
C32 N22 C21 C22 6.6(7)
C33 N22 C21 C22 -177.2(4)
O23 C21 C22 C23 -0.9(8)
N22 C21 C22 C23 178.7(5)
O23 C21 C22 C31 177.6(6)
N22 C21 C22 C31 -2.8(7)
C31 C22 C23 C24 0.6(8)
C21 C22 C23 C24 179.1(5)
C22 C23 C24 C25 0.2(8)
C23 C24 C25 C26 -0.9(7)
C23 C24 C25 N21 178.6(4)
O21 N21 C25 C24 36.6(6)
O22 N21 C25 C24 -143.2(5)
O21 N21 C25 C26 -143.9(4)
O22 N21 C25 C26 36.4(6)
C24 C25 C26 C27 -176.1(5)
N21 C25 C26 C27 4.4(7)
C24 C25 C26 C31 0.8(7)
N21 C25 C26 C31 -178.7(4)
C25 C26 C27 C28 178.5(4)
C31 C26 C27 C28 1.7(6)
C26 C27 C28 C29 -1.0(7)
C27 C28 C29 C30 -0.2(7)
C28 C29 C30 C31 0.6(7)
C28 C29 C30 C32 -178.7(4)
C29 C30 C31 C22 -178.3(4)
C32 C30 C31 C22 0.9(6)
C29 C30 C31 C26 0.2(6)
C32 C30 C31 C26 179.4(4)
C23 C22 C31 C30 177.8(4)
C21 C22 C31 C30 -0.7(7)
C23 C22 C31 C26 -0.7(7)
C21 C22 C31 C26 -179.2(4)
C27 C26 C31 C30 -1.3(6)
C25 C26 C31 C30 -178.5(4)
C27 C26 C31 C22 177.2(4)
C25 C26 C31 C22 0.0(6)
C21 N22 C32 O24 173.9(5)
C33 N22 C32 O24 -2.3(6)
C21 N22 C32 C30 -6.3(7)
C33 N22 C32 C30 177.5(4)
C29 C30 C32 O24 1.4(7)
C31 C30 C32 O24 -177.9(4)
C29 C30 C32 N22 -178.4(4)
C31 C30 C32 N22 2.3(6)
C32 N22 C33 C34 120.4(5)
C21 N22 C33 C34 -56.1(6)
C32 N22 C33 C37 -60.3(6)
C21 N22 C33 C37 123.2(5)
C37 C33 C34 C35 -1.6(7)
N22 C33 C34 C35 177.7(4)
C33 C34 C35 C36 2.9(8)
C37 N23 C36 C35 -1.7(8)
Cu1 N23 C36 C35 167.5(4)
C34 C35 C36 N23 -1.3(9)
C36 N23 C37 C33 3.2(7)
Cu1 N23 C37 C33 -166.1(4)
C34 C33 C37 N23 -1.6(7)
N22 C33 C37 N23 179.1(4)
N3 Cu1 N43 C57 109.9(4)
N60 Cu1 N43 C57 -134.5(4)
N23 Cu1 N43 C57 -23.1(4)
N3 Cu1 N43 C56 -75.5(4)
N60 Cu1 N43 C56 40.1(4)
N23 Cu1 N43 C56 151.5(3)
C52 N42 C41 O43 -178.8(4)
C53 N42 C41 O43 2.2(7)
C52 N42 C41 C42 2.8(7)
C53 N42 C41 C42 -176.3(4)
O43 C41 C42 C43 3.0(7)
N42 C41 C42 C43 -178.6(4)
O43 C41 C42 C51 -177.8(5)
N42 C41 C42 C51 0.6(6)
C51 C42 C43 C44 2.0(8)
C41 C42 C43 C44 -178.8(5)
C42 C43 C44 C45 -0.4(8)
C43 C44 C45 C46 -1.3(8)
C43 C44 C45 N41 -177.6(5)
O42 N41 C45 C44 144.0(5)
O41 N41 C45 C44 -33.6(8)
O42 N41 C45 C46 -32.4(7)
O41 N41 C45 C46 149.9(6)
C44 C45 C46 C47 -178.3(5)
N41 C45 C46 C47 -2.2(8)
C44 C45 C46 C51 1.2(7)
N41 C45 C46 C51 177.3(4)
C45 C46 C47 C48 176.8(5)
C51 C46 C47 C48 -2.7(7)
C46 C47 C48 C49 0.9(8)
C47 C48 C49 C50 2.4(8)
C48 C49 C50 C51 -3.7(7)
C48 C49 C50 C52 177.9(4)
C49 C50 C51 C42 -176.8(4)
C52 C50 C51 C42 1.5(7)
C49 C50 C51 C46 1.8(7)
C52 C50 C51 C46 -179.9(4)
C43 C42 C51 C50 176.6(5)
C41 C42 C51 C50 -2.6(7)
C43 C42 C51 C46 -2.0(7)
C41 C42 C51 C46 178.8(4)
C47 C46 C51 C50 1.4(7)
C45 C46 C51 C50 -178.2(4)
C47 C46 C51 C42 -180.0(4)
C45 C46 C51 C42 0.4(6)
C41 N42 C52 O44 177.0(4)
C53 N42 C52 O44 -3.9(7)
C41 N42 C52 C50 -3.8(7)
C53 N42 C52 C50 175.2(4)
C49 C50 C52 O44 -1.0(7)
C51 C50 C52 O44 -179.3(5)
C49 C50 C52 N42 179.9(4)
C51 C50 C52 N42 1.6(6)
C41 N42 C53 C57 93.5(5)
C52 N42 C53 C57 -85.6(5)
C41 N42 C53 C54 -83.8(5)
C52 N42 C53 C54 97.1(5)
C57 C53 C54 C55 2.4(7)
N42 C53 C54 C55 179.6(4)
C53 C54 C55 C56 -0.9(7)
C57 N43 C56 C55 1.6(7)
Cu1 N43 C56 C55 -173.2(4)
C54 C55 C56 N43 -1.1(7)
C56 N43 C57 C53 -0.1(7)
Cu1 N43 C57 C53 174.7(3)
C54 C53 C57 N43 -1.9(7)
N42 C53 C57 N43 -179.2(4)
N3 Cu1 N60 C60 63(2)
N23 Cu1 N60 C60 -162.6(19)
N43 Cu1 N60 C60 -50(2)
Cu1 N60 C60 C61 6(21)
O102 S1 C100 F102 -178.3(4)
O101 S1 C100 F102 61.7(5)
O100 S1 C100 F102 -59.0(5)
O102 S1 C100 F100 -56.9(4)
O101 S1 C100 F100 -176.9(4)
O100 S1 C100 F100 62.5(4)
O102 S1 C100 F101 61.0(4)
O101 S1 C100 F101 -59.0(5)
O100 S1 C100 F101 -179.6(4)
